data_2311685
loop_
_publ_author_name
'Vologzhanina, Anna V.'
'Kats, Svitlana V.'
'Penkova, Larisa V.'
'Pavlenko, Vadim A.'
'Efimov, Nikolay N.'
'Minin, Vadim V.'
'Eremenko, Igor L.'

_publ_section_title
;
 Combined analysis of chemical bonding in a Cu(II) dimer using QTAIM,
 Voronoi tessellation and Hirshfeld surface approaches.
;
_journal_coeditor_code GW5038
_journal_issue 'Pt 5'
_journal_name_full 'Acta crystallographica Section B, Structural science, crystal engineering and materials'
_journal_page_first 543
_journal_page_last 554
_journal_paper_doi 10.1107/S2052520615015279
_journal_volume 71
_journal_year 2015
_chemical_formula_moiety 'C20 H22 Cl2 Cu2 N8 O2'
_chemical_formula_sum 'C20 H22 Cl2 Cu2 N8 O2'
_chemical_formula_weight 604.43
_chemical_name_systematic
;
bis(chloro-(mu2-(1H)-pyrazol-3-yl-ethan-oxime-N,N')-(pyridine-N)-copper(ii))
;
_space_group_crystal_system triclinic
_space_group_IT_number 2
_space_group_name_Hall '-P 1'
_space_group_name_H-M_alt 'P -1'
_audit_conform_dict_location ftp://ftp.iucr.org/pub/cif_core.dic
_audit_conform_dict_name cif_core.dic
_audit_conform_dict_version 2.3
_audit_creation_date '18-Jun-06 T16:18:21-00:00'
_audit_creation_method 'XD routine XDCIF'
_cell_angle_alpha 64.890(12)
_cell_angle_beta 78.49(2)
_cell_angle_gamma 66.231(16)
_cell_formula_units_Z 1
_cell_length_a 8.251(4)
_cell_length_b 8.949(3)
_cell_length_c 9.596(3)
_cell_measurement_reflns_used 9876
_cell_measurement_temperature 100.0(2)
_cell_measurement_theta_max 57.10
_cell_measurement_theta_min 2.82
_cell_volume 586.8(4)
_computing_molecular_graphics 'Volkov et al, (2006)'
_computing_publication_material 'Volkov et al, (2006)'
_computing_structure_refinement 'Volkov et al, (2006)'
_diffrn_ambient_temperature 100.0(2)
_diffrn_measured_fraction_theta_full 0.999
_diffrn_measured_fraction_theta_max 0.970
_diffrn_measurement_device_type 'Bruker APEX-II CCD'
_diffrn_measurement_method '\w scans'
_diffrn_radiation_type MoK\a
_diffrn_radiation_wavelength 0.71073
_diffrn_reflns_av_R_equivalents 0.0181
_diffrn_reflns_av_unetI/netI 0.0335
_diffrn_reflns_Laue_measured_fraction_full 0.999
_diffrn_reflns_Laue_measured_fraction_max 0.970
_diffrn_reflns_limit_h_max 19
_diffrn_reflns_limit_h_min -19
_diffrn_reflns_limit_k_max 21
_diffrn_reflns_limit_k_min -20
_diffrn_reflns_limit_l_max 21
_diffrn_reflns_limit_l_min -22
_diffrn_reflns_number 81760
_diffrn_reflns_point_group_measured_fraction_full 0.999
_diffrn_reflns_point_group_measured_fraction_max 0.970
_diffrn_reflns_theta_full 25.242
_diffrn_reflns_theta_max 57.489
_exptl_absorpt_coefficient_mu 2.076
_exptl_absorpt_correction_T_max 0.548
_exptl_absorpt_correction_T_min 0.477
_exptl_absorpt_correction_type analytical
_exptl_absorpt_process_details SORTAV
_exptl_crystal_colour green
_exptl_crystal_description prism
_exptl_crystal_F_000 306
_exptl_crystal_size_max 0.29
_exptl_crystal_size_mid 0.25
_exptl_crystal_size_min 0.14
_refine_diff_density_max 0.333
_refine_diff_density_min -0.356
_refine_diff_density_rms 0.060
_refine_ls_extinction_method none
_refine_ls_goodness_of_fit_ref 0.62
_refine_ls_matrix_type full
_refine_ls_number_parameters 542
_refine_ls_number_reflns 12797
_refine_ls_number_restraints 0
_refine_ls_R_factor_all 0.027
_refine_ls_R_factor_gt 0.017
_refine_ls_shift/su_max 0.000004
_refine_ls_structure_factor_coef F
_refine_ls_weighting_details
;
        calc w1 = [Fo*sqrt(w2) + sqrt(Fo^2^w2^2^ + sqrt(w2^2^))]^2^
        where
     calc w2 = q/[s^2^(Fo^2^) + (0.02 P)^2^ + 0.00 P + 0.00 + 0.00 sin(th)]
     where P = (0.3333 Fo^2^ + 0.6667 Fc^2^)
           q = 1.0
;
_refine_ls_weighting_scheme calc
_refine_ls_wR_factor_ref 0.018
_reflns_number_gt 13085
_reflns_number_total 15930
_reflns_threshold_expression 'I > 2\s(I)'
_cod_data_source_file gw5038sup1.cif
_cod_data_source_block I
_cod_original_cell_volume 586.9(4)
_cod_original_sg_symbol_Hall 'P -1'
_cod_database_code 2311685
_shelx_estimated_absorpt_t_min 0.477
_shelx_estimated_absorpt_t_max 0.548

loop_
_space_group_symop_id
_space_group_symop_operation_xyz
1 +X,+Y,+Z
2 -X,-Y,-Z

loop_
_atom_local_axes_atom_label
_atom_local_axes_atom0
_atom_local_axes_ax1
_atom_local_axes_atom1
_atom_local_axes_atom2
_atom_local_axes_ax2
CU(1) N(4) Z CU(1) N(1) Y
CL(1) N(1) Z CL(1) CU(1) Y
O(1) H(1) Z O(1) N(1) Y
N(1) C(2) Z N(1) O(1) Y
N(2) N(3) Z N(2) C(3) Y
N(3) N(2) Z N(3) C(5) Y
N(4) C(10) X N(4) C(6) Y
C(1) H(1B) Z C(1) H(1C) Y
C(2) N(1) Z C(2) C(3) Y
C(3) N(2) Z C(3) C(4) Y
C(4) C(3) Z C(4) C(5) Y
C(5) C(4) Z C(5) N(3) Y
C(6) C(5) X C(6) N(4) Y
C(7) C(8) X C(7) C(6) Y
C(8) C(7) X C(8) C(9) Y
C(9) C(10) X C(9) C(8) Y
C(10) C(9) X C(10) N(4) Y
H(1) O(1) Z H(1) N(1) Y
H(1A) C(1) Z H(1A) H(1B) Y
H(1B) C(1) Z H(1B) H(1C) Y
H(1C) C(1) Z H(1C) H(1B) Y
H(4) C(4) Z H(4) C(5) Y
H(5) C(5) Z H(5) N(3) Y
H(6) C(6) Z H(6) N(4) Y
H(7) C(7) Z H(7) C(8) Y
H(8) C(8) Z H(8) C(9) Y
H(9) C(9) Z H(9) C(8) Y
H(10) C(10) Z H(10) N(4) Y

loop_
_atom_rho_multipole_atom_label
_atom_rho_multipole_coeff_Pv
_atom_rho_multipole_coeff_P00
_atom_rho_multipole_coeff_P11
_atom_rho_multipole_coeff_P1-1
_atom_rho_multipole_coeff_P10
_atom_rho_multipole_coeff_P20
_atom_rho_multipole_coeff_P21
_atom_rho_multipole_coeff_P2-1
_atom_rho_multipole_coeff_P22
_atom_rho_multipole_coeff_P2-2
_atom_rho_multipole_coeff_P30
_atom_rho_multipole_coeff_P31
_atom_rho_multipole_coeff_P3-1
_atom_rho_multipole_coeff_P32
_atom_rho_multipole_coeff_P3-2
_atom_rho_multipole_coeff_P33
_atom_rho_multipole_coeff_P3-3
_atom_rho_multipole_coeff_P40
_atom_rho_multipole_coeff_P41
_atom_rho_multipole_coeff_P4-1
_atom_rho_multipole_coeff_P42
_atom_rho_multipole_coeff_P4-2
_atom_rho_multipole_coeff_P43
_atom_rho_multipole_coeff_P4-3
_atom_rho_multipole_coeff_P44
_atom_rho_multipole_coeff_P4-4
_atom_rho_multipole_kappa
_atom_rho_multipole_kappa_prime0
_atom_rho_multipole_kappa_prime1
_atom_rho_multipole_kappa_prime2
_atom_rho_multipole_kappa_prime3
_atom_rho_multipole_kappa_prime4
_atom_rho_multipole_radial_slater_n0
_atom_rho_multipole_radial_slater_zeta0
_atom_rho_multipole_radial_slater_n1
_atom_rho_multipole_radial_slater_zeta1
_atom_rho_multipole_radial_slater_n2
_atom_rho_multipole_radial_slater_zeta2
_atom_rho_multipole_radial_slater_n3
_atom_rho_multipole_radial_slater_zeta3
_atom_rho_multipole_radial_slater_n4
_atom_rho_multipole_radial_slater_zeta4
CU(1) 9.7584 0 0.012(9) 0.035(9) -0.063(10) 0.217(13) -0.215(12) 0.064(12) -0.114(11) 0.220(11) 0.016(8) 0.025(8) 0.039(8) -0.012(7) -0.027(7) -0.014(7) 0.006(7) -0.330(11) -0.256(11) -0.095(10) -0.028(10) 0.215(10) -0.090(9) 0.139(10) -0.090(8) -0.089(8) 0.9853(9) 0.89(2) 0.894355 0.894355 0.894355 0.894355 4 8.8004 4 8.8004 4 8.8004 4 8.8004 4 8.8004
CL(1) 7.33(4) 0 0.020(15) 0.005(14) 0.018(14) 0.068(14) -0.043(14) -0.123(13) 0.016(13) -0.059(14) -0.015(13) -0.024(13) 0.014(12) -0.046(12) -0.020(13) 0.029(13) 0.017(12) -0.124(15) 0.101(14) 0.022(13) 0.026(14) 0.075(14) -0.030(14) -0.065(14) -0.017(13) -0.029(13) 0.995(3) 0.967848 0.967848 0.967848 0.967848 0.967848 4 4.2587714285714 4 4.2587714285714 4 4.2587714285714 4 4.2587714285714 4 4.2587714285714
O(1) 6.03(4) 0 -0.039(13) -0.074(11) -0.095(13) 0.012(14) -0.023(13) 0.061(12) 0.130(13) 0.008(13) 0.065(13) -0.095(13) -0.076(12) 0.020(12) 0.015(12) 0.012(12) -0.022(12) -0.009(17) -0.040(16) 0.004(14) 0.072(16) -0.003(15) -0.023(16) 0.027(16) 0.019(15) 0.030(15) 0.979(3) 0.898251 0.898251 0.898251 0.898251 0.898251 2 4.466 2 4.466 2 4.466 3 4.466 4 4.466
N(1) 5.04(5) 0 0.004(12) -0.114(11) 0.034(14) 0.101(14) 0.028(13) 0.128(12) -0.010(11) -0.005(11) 0.127(14) 0.004(13) 0.004(13) 0.126(12) 0.010(12) -0.018(11) -0.064(11) -0.034(18) -0.011(16) -0.011(15) 0.010(16) -0.058(16) 0.008(15) 0.028(15) 0.002(14) -0.039(13) 0.976(4) 1.003454 1.003454 1.003454 1.003454 1.003454 2 3.83936 2 3.83936 2 3.83936 3 3.83936 4 3.83936
N(2) 5.15(5) 0 0.013(12) -0.070(12) -0.078(13) -0.040(12) 0.022(12) 0.061(11) -0.063(12) -0.002(11) 0.130(14) 0.002(13) -0.042(13) 0.076(12) -0.009(13) 0.019(12) -0.022(12) 0.075(17) 0.011(15) 0.022(16) 0.012(16) 0.028(16) 0.046(15) 0.025(15) -0.007(14) 0.064(14) 0.962(4) 0.960071 0.960071 0.960071 0.960071 0.960071 2 3.83936 2 3.83936 2 3.83936 3 3.83936 4 3.83936
N(3) 5.25(5) 0 0.009(12) -0.047(12) -0.104(12) -0.064(12) 0.014(12) 0.062(11) -0.090(11) 0.012(11) 0.149(13) 0.009(12) -0.033(12) 0.093(12) -0.010(12) 0.004(11) -0.035(11) 0.032(16) 0.013(15) 0.016(15) -0.009(15) 0.004(16) 0.046(15) -0.005(15) -0.008(14) -0.041(13) 0.961(4) 0.979809 0.979809 0.979809 0.979809 0.979809 2 3.83936 2 3.83936 2 3.83936 3 3.83936 4 3.83936
N(4) 5.26(5) 0 -0.048(13) -0.090(13) 0 -0.143(12) 0 0 -0.033(12) 0.038(12) 0 0.009(12) -0.026(12) 0 0 0.150(13) -0.003(12) -0.004(16) 0 0 -0.008(14) 0.004(15) 0 0 0.030(14) 0.027(15) 0.958(4) 0.97251 0.97251 0.97251 0.97251 0.97251 2 3.83936 2 3.83936 2 3.83936 3 3.83936 4 3.83936
C(1) 4.03(6) 0 0.074(18) 0.007(19) 0.012(18) 0.031(18) 0.056(16) 0.077(16) 0.031(17) 0.041(16) -0.204(19) 0.296(18) 0.087(18) -0.166(19) -0.087(19) -0.144(19) -0.140(19) -0.11(2) -0.02(2) 0.09(2) 0.05(2) 0.00(2) 0.00(2) -0.11(2) 0.07(2) 0.02(2) 0.980(6) 0.895536 0.895536 0.895536 0.895536 0.895536 2 3.1762 2 3.1762 2 3.1762 3 3.1762 4 3.1762
C(2) 3.85(7) 0 0.018(14) -0.015(15) 0.056(16) 0.102(16) -0.006(14) 0.029(14) -0.161(13) 0.027(13) 0.174(18) 0.001(15) -0.023(16) 0.158(15) -0.011(15) 0.010(14) -0.015(14) -0.03(2) 0.01(2) 0.00(2) 0.03(2) 0.02(2) -0.013(18) 0.015(19) 0.030(17) 0.033(16) 0.986(8) 1.078374 1.078374 1.078374 1.078374 1.078374 2 3.1762 2 3.1762 2 3.1762 3 3.1762 4 3.1762
C(3) 4.00(7) 0 -0.011(14) 0.046(17) 0.013(15) 0.048(15) 0.007(13) -0.013(14) -0.102(15) 0.010(15) 0.216(17) -0.011(14) -0.012(17) 0.138(16) 0.000(16) 0.010(15) 0.021(15) 0.06(2) 0.010(18) -0.02(2) 0.02(2) -0.03(2) -0.03(2) -0.04(2) 0.018(19) 0.024(19) 0.986(7) 1.039175 1.039175 1.039175 1.039175 1.039175 2 3.1762 2 3.1762 2 3.1762 3 3.1762 4 3.1762
C(4) 4.22(7) 0 -0.004(15) 0.015(16) 0.030(17) 0.036(16) -0.013(15) 0.059(15) -0.146(14) 0.018(14) 0.176(19) 0.039(17) -0.120(17) 0.161(17) -0.004(16) -0.024(15) 0.021(15) 0.05(2) 0.01(2) -0.04(2) 0.01(2) 0.05(2) -0.040(19) 0.00(2) -0.017(18) -0.002(17) 0.971(6) 1.03899 1.03899 1.03899 1.03899 1.03899 2 3.1762 2 3.1762 2 3.1762 3 3.1762 4 3.1762
C(5) 3.81(6) 0 -0.022(15) 0.005(16) 0.033(16) 0.108(16) -0.009(14) 0.008(15) -0.101(15) 0.010(14) 0.183(18) 0.007(16) -0.136(16) 0.134(17) -0.014(16) 0.022(15) -0.006(15) 0.00(2) 0.02(2) 0.06(2) -0.04(2) 0.01(2) 0.05(2) -0.030(19) 0.026(19) -0.049(19) 0.993(7) 1.016661 1.016661 1.016661 1.016661 1.016661 2 3.1762 2 3.1762 2 3.1762 3 3.1762 4 3.1762
C(6) 3.87(6) 0 -0.004(14) 0.021(13) 0 0.123(15) 0 0 0.005(12) 0.142(14) 0 -0.178(16) -0.154(15) 0 0 -0.034(14) 0.049(15) 0.08(2) 0 0 0.017(17) -0.02(2) 0 0 0.018(19) -0.017(16) 0.987(5) 1.00072 1.00072 1.00072 1.00072 1.00072 2 3.1762 2 3.1762 2 3.1762 3 3.1762 4 3.1762
C(7) 4.10(5) 0 -0.026(16) 0.028(15) 0 -0.172(14) 0 0 -0.024(15) -0.002(15) 0 0.068(16) 0.032(14) 0 0 0.255(16) -0.006(16) -0.04(2) 0 0 0.004(19) -0.069(19) 0 0 -0.07(2) 0.008(19) 0.988(3) 1.038939 1.038939 1.038939 1.038939 1.038939 2 3.1762 2 3.1762 2 3.1762 3 3.1762 4 3.1762
C(8) 4.08(4) 0 0.067(17) -0.005(16) 0 -0.183(15) 0 0 -0.035(15) -0.026(16) 0 -0.039(16) 0.061(15) 0 0 0.245(18) 0.001(17) -0.03(2) 0 0 -0.008(19) -0.01(2) 0 0 0.05(2) -0.01(2) 0.988(3) 1.038939 1.038939 1.038939 1.038939 1.038939 2 3.1762 2 3.1762 2 3.1762 3 3.1762 4 3.1762
C(9) 4.08(5) 0 0.035(17) 0.036(16) 0 -0.169(16) 0 0 0.020(16) -0.056(16) 0 0.025(16) -0.003(15) 0 0 0.241(17) 0.012(17) 0.00(2) 0 0 0.01(2) 0.047(19) 0 0 0.01(2) -0.04(2) 0.988(3) 1.038939 1.038939 1.038939 1.038939 1.038939 2 3.1762 2 3.1762 2 3.1762 3 3.1762 4 3.1762
C(10) 4.00(6) 0 0.029(17) -0.010(16) 0 -0.174(15) 0 0 0.006(15) 0.053(16) 0 0.003(17) -0.011(15) 0 0 0.245(18) 0.006(17) 0.02(2) 0 0 0.04(2) 0.00(2) 0 0 -0.02(2) -0.01(2) 0.987(5) 1.00072 1.00072 1.00072 1.00072 1.00072 2 3.1762 2 3.1762 2 3.1762 3 3.1762 4 3.1762
H(1) 0.8793 0 0 0 0.208(17) 0.19(2) 0 0 0 0 0 0 0 0 0 0 0 0 0 0 0 0 0 0 0 0 1.10 1.18 1.18 1.18 1.18 1.18 0 18 1 2 2 2 3 2 4 2
H(1A) 0.8485 0 0 0 0.207(18) 0 0 0 0 0 0 0 0 0 0 0 0 0 0 0 0 0 0 0 0 0 1.10 1.18 1.18 1.18 1.18 1.18 0 2 1 2 2 2 3 2 4 2
H(1B) 0.8894 0 0 0 0.179(18) 0 0 0 0 0 0 0 0 0 0 0 0 0 0 0 0 0 0 0 0 0 1.10 1.18 1.18 1.18 1.18 1.18 0 2 1 2 2 2 3 2 4 2
H(1C) 0.8964 0 0 0 0.172(18) 0 0 0 0 0 0 0 0 0 0 0 0 0 0 0 0 0 0 0 0 0 1.10 1.18 1.18 1.18 1.18 1.18 0 2 1 2 2 2 3 2 4 2
H(4) 0.8753 0 0 0 0.099(16) 0 0 0 0 0 0 0 0 0 0 0 0 0 0 0 0 0 0 0 0 0 1.10 1.18 1.18 1.18 1.18 1.18 0 2 1 2 2 2 3 2 4 2
H(5) 0.9246 0 0 0 0.193(17) 0 0 0 0 0 0 0 0 0 0 0 0 0 0 0 0 0 0 0 0 0 1.10 1.18 1.18 1.18 1.18 1.18 0 2 1 2 2 2 3 2 4 2
H(6) 0.96 0 0 0 0.105(16) 0 0 0 0 0 0 0 0 0 0 0 0 0 0 0 0 0 0 0 0 0 1.10 1.18 1.18 1.18 1.18 1.18 0 2 1 2 2 2 3 2 4 2
H(7) 0.9748 0 0 0 0.102(16) 0 0 0 0 0 0 0 0 0 0 0 0 0 0 0 0 0 0 0 0 0 1.10 1.18 1.18 1.18 1.18 1.18 0 2 1 2 2 2 3 2 4 2
H(8) 0.9727 0 0 0 0.154(17) 0 0 0 0 0 0 0 0 0 0 0 0 0 0 0 0 0 0 0 0 0 1.10 1.18 1.18 1.18 1.18 1.18 0 2 1 2 2 2 3 2 4 2
H(9) 0.9767 0 0 0 0.164(16) 0 0 0 0 0 0 0 0 0 0 0 0 0 0 0 0 0 0 0 0 0 1.10 1.18 1.18 1.18 1.18 1.18 0 2 1 2 2 2 3 2 4 2
H(10) 0.9526 0 0 0 0.127(15) 0 0 0 0 0 0 0 0 0 0 0 0 0 0 0 0 0 0 0 0 0 1.10 1.18 1.18 1.18 1.18 1.18 0 2 1 2 2 2 3 2 4 2

loop_
_atom_site_aniso_label
_atom_site_aniso_U_11
_atom_site_aniso_U_22
_atom_site_aniso_U_33
_atom_site_aniso_U_23
_atom_site_aniso_U_13
_atom_site_aniso_U_12
CU(1) 0.008648(17) 0.009946(19) 0.01085(2) -0.003134(15) 0.001480(17) -0.003466(16)
CL(1) 0.01503(2) 0.01488(3) 0.01864(3) -0.00227(2) 0.00455(2) -0.00698(2)
O(1) 0.01114(9) 0.02320(15) 0.02164(14) -0.00424(11) 0.00326(9) -0.00745(9)
N(1) 0.00972(8) 0.01636(11) 0.01501(10) -0.00428(9) 0.00118(7) -0.00487(8)
N(2) 0.00995(7) 0.01111(9) 0.01219(9) -0.00300(7) 0.00125(6) -0.00333(6)
N(3) 0.01065(8) 0.01062(9) 0.01258(9) -0.00337(7) 0.00159(7) -0.00344(6)
N(4) 0.01094(7) 0.01361(9) 0.01439(8) -0.00618(7) 0.00124(6) -0.00466(6)
C(1) 0.01114(9) 0.02276(15) 0.01940(13) -0.00667(11) -0.00198(8) -0.00160(9)
C(2) 0.00960(9) 0.01614(12) 0.01368(10) -0.00522(9) 0.00008(7) -0.00326(8)
C(3) 0.01040(8) 0.01311(10) 0.01241(9) -0.00403(8) 0.00048(7) -0.00286(7)
C(4) 0.01351(10) 0.01241(11) 0.01557(11) -0.00215(8) 0.00011(8) -0.00162(8)
C(5) 0.01384(10) 0.01131(10) 0.01475(10) -0.00252(8) 0.00189(8) -0.00375(8)
C(6) 0.01203(8) 0.01497(10) 0.01563(10) -0.00641(8) 0.00242(7) -0.00520(8)
C(7) 0.01670(10) 0.01699(12) 0.01599(11) -0.00836(9) 0.00402(8) -0.00648(9)
C(8) 0.01901(12) 0.01781(12) 0.01699(11) -0.00890(10) 0.00168(9) -0.00793(9)
C(9) 0.01414(10) 0.01831(12) 0.02054(12) -0.00991(11) 0.00140(9) -0.00726(8)
C(10) 0.01161(8) 0.01663(11) 0.01867(11) -0.00937(9) 0.00285(8) -0.00581(7)
H(1) 0.021612 0.025336 0.033273 -0.006419 0.003178 -0.009936
H(1A) 0.020876 0.048624 0.03926 -0.009083 0.005728 -0.009917
H(1B) 0.031546 0.053136 0.037312 -0.02472 -0.008167 -0.003194
H(1C) 0.0308 0.027248 0.053028 -0.011993 -0.00627 -0.004906
H(4) 0.027903 0.021474 0.02964 -0.000301 -0.003586 0.00062
H(5) 0.030548 0.02611 0.027397 -0.001614 0.007661 -0.013233
H(6) 0.020642 0.03623 0.032144 -0.01564 0.007152 -0.013517
H(7) 0.029467 0.04266 0.032537 -0.024845 0.010076 -0.008848
H(8) 0.039541 0.049913 0.040967 -0.032537 0.002305 -0.01764
H(9) 0.025862 0.048234 0.042415 -0.026604 0.004264 -0.019476
H(10) 0.021744 0.035318 0.027639 -0.019134 0.008308 -0.011716

loop_
_atom_site_label
_atom_site_fract_x
_atom_site_fract_y
_atom_site_fract_z
_atom_site_U_iso_or_equiv
_atom_site_occupancy
_atom_site_symmetry_multiplicity
CU(1) 0.804723(8) -0.042814(9) 0.150047(8) 0.01 1 2
CL(1) 0.713856(11) -0.245805(11) 0.365287(10) 0.018 1 2
O(1) 0.40393(4) 0.06159(6) 0.19692(5) 0.02 1 2
N(1) 0.54418(4) 0.10417(5) 0.10683(4) 0.015 1 2
N(2) 0.82041(4) 0.14827(4) -0.05660(3) 0.012 1 2
N(3) 0.94957(4) 0.20465(4) -0.14541(3) 0.012 1 2
N(4) 0.83337(4) 0.10182(4) 0.27821(3) 0.013 1 2
C(1) 0.32160(4) 0.38021(6) -0.05603(5) 0.02 1 2
C(2) 0.50468(4) 0.25228(5) -0.01130(4) 0.014 1 2
C(3) 0.66279(4) 0.28215(4) -0.09898(4) 0.013 1 2
C(4) 0.68953(5) 0.42920(5) -0.21943(4) 0.016 1 2
C(5) 0.87311(4) 0.37336(4) -0.24388(4) 0.015 1 2
C(6) 0.70666(4) 0.15684(4) 0.37630(4) 0.014 1 2
C(7) 0.72389(5) 0.24745(5) 0.45656(4) 0.016 1 2
C(8) 0.88098(5) 0.27898(5) 0.43694(4) 0.017 1 2
C(9) 1.01325(5) 0.22073(5) 0.33692(5) 0.017 1 2
C(10) 0.98340(4) 0.13410(4) 0.25906(4) 0.015 1 2
H(1) 0.469381 -0.064665 0.26069 0.029 1 2
H(1A) 0.220643 0.347199 0.028754 0.041 1 2
H(1B) 0.291254 0.397709 -0.16868 0.041 1 2
H(1C) 0.329091 0.50408 -0.064337 0.039 1 2
H(4) 0.597627 0.558069 -0.28421 0.033 1 2
H(5) 0.945387 0.451497 -0.328695 0.032 1 2
H(6) 0.587533 0.127822 0.39316 0.029 1 2
H(7) 0.618755 0.297122 0.530624 0.034 1 2
H(8) 0.909685 0.34186 0.498459 0.038 1 2
H(9) 1.136156 0.242693 0.321965 0.034 1 2
H(10) 1.078025 0.093927 0.17445 0.027 1 2

loop_
_geom_angle_atom_site_label_1
_geom_angle_atom_site_label_2
_geom_angle_atom_site_label_3
_geom_angle
_geom_angle_site_symmetry_1
_geom_angle_site_symmetry_2
_geom_angle_site_symmetry_3
_geom_angle_publ_flag
CL(1) CU(1) N(1) 87.694(10) 1_555 1_555 1_555 yes
CL(1) CU(1) N(2) 164.734(10) 1_555 1_555 1_555 yes
CL(1) CU(1) N(3) 95.270(9) 1_555 1_555 2_755 yes
CL(1) CU(1) N(4) 95.011(8) 1_555 1_555 1_555 yes
N(1) CU(1) N(2) 78.577(12) 1_555 1_555 1_555 yes
N(1) CU(1) N(3) 163.581(16) 1_555 1_555 2_755 yes
N(1) CU(1) N(4) 95.072(13) 1_555 1_555 1_555 yes
N(2) CU(1) N(3) 96.102(11) 1_555 1_555 2_755 yes
N(2) CU(1) N(4) 92.842(12) 1_555 1_555 1_555 yes
N(3) CU(1) N(4) 100.734(13) 2_755 1_555 1_555 yes
CU(1) CL(1) H(1) 78.259(3) 1_555 1_555 1_555 yes
N(1) O(1) C(2) 30.502(19) 1_555 1_555 1_555 yes
N(1) O(1) H(1) 99.07(3) 1_555 1_555 1_555 yes
C(2) O(1) H(1) 128.75(3) 1_555 1_555 1_555 yes
CU(1) N(1) O(1) 125.17(3) 1_555 1_555 1_555 yes
CU(1) N(1) C(2) 118.13(2) 1_555 1_555 1_555 yes
CU(1) N(1) C(3) 81.735(13) 1_555 1_555 1_555 yes
CU(1) N(1) H(1) 93.329(15) 1_555 1_555 1_555 yes
O(1) N(1) C(2) 116.66(3) 1_555 1_555 1_555 yes
O(1) N(1) C(3) 153.09(3) 1_555 1_555 1_555 yes
O(1) N(1) H(1) 32.637(19) 1_555 1_555 1_555 yes
C(2) N(1) C(3) 36.438(18) 1_555 1_555 1_555 yes
C(2) N(1) H(1) 148.10(3) 1_555 1_555 1_555 yes
C(3) N(1) H(1) 171.30(2) 1_555 1_555 1_555 yes
CU(1) N(2) N(3) 136.16(2) 1_555 1_555 1_555 yes
CU(1) N(2) C(3) 112.69(2) 1_555 1_555 1_555 yes
CU(1) N(2) C(4) 146.279(16) 1_555 1_555 1_555 yes
CU(1) N(2) C(5) 164.15(2) 1_555 1_555 1_555 yes
N(3) N(2) C(3) 108.18(3) 1_555 1_555 1_555 yes
N(3) N(2) C(4) 72.46(2) 1_555 1_555 1_555 yes
N(3) N(2) C(5) 35.898(16) 1_555 1_555 1_555 yes
C(3) N(2) C(4) 35.725(18) 1_555 1_555 1_555 yes
C(3) N(2) C(5) 72.28(2) 1_555 1_555 1_555 yes
C(4) N(2) C(5) 36.559(13) 1_555 1_555 1_555 yes
CU(1) N(3) N(2) 122.31(2) 2_755 1_555 1_555 yes
CU(1) N(3) C(3) 156.909(19) 2_755 1_555 1_555 yes
CU(1) N(3) C(4) 161.868(18) 2_755 1_555 1_555 yes
CU(1) N(3) C(5) 128.27(2) 2_755 1_555 1_555 yes
CU(1) N(3) H(5) 104.197(12) 2_755 1_555 1_555 yes
N(2) N(3) C(3) 35.974(16) 1_555 1_555 1_555 yes
N(2) N(3) C(4) 72.666(19) 1_555 1_555 1_555 yes
N(2) N(3) C(5) 108.28(3) 1_555 1_555 1_555 yes
N(2) N(3) H(5) 132.77(2) 1_555 1_555 1_555 yes
C(3) N(3) C(4) 36.692(13) 1_555 1_555 1_555 yes
C(3) N(3) C(5) 72.31(2) 1_555 1_555 1_555 yes
C(3) N(3) H(5) 96.800(14) 1_555 1_555 1_555 yes
C(4) N(3) C(5) 35.618(18) 1_555 1_555 1_555 yes
C(4) N(3) H(5) 60.108(12) 1_555 1_555 1_555 yes
C(5) N(3) H(5) 24.490(15) 1_555 1_555 1_555 yes
CU(1) N(4) C(6) 122.56(2) 1_555 1_555 1_555 yes
CU(1) N(4) C(10) 119.22(2) 1_555 1_555 1_555 yes
CU(1) N(4) H(6) 95.245(13) 1_555 1_555 1_555 yes
CU(1) N(4) H(10) 90.913(12) 1_555 1_555 1_555 yes
C(6) N(4) C(10) 118.21(3) 1_555 1_555 1_555 yes
C(6) N(4) H(6) 27.317(16) 1_555 1_555 1_555 yes
C(6) N(4) H(10) 146.51(3) 1_555 1_555 1_555 yes
C(10) N(4) H(6) 145.52(3) 1_555 1_555 1_555 yes
C(10) N(4) H(10) 28.368(17) 1_555 1_555 1_555 yes
H(6) N(4) H(10) 173.784(19) 1_555 1_555 1_555 yes
C(2) C(1) H(1A) 113.46(3) 1_555 1_555 1_555 yes
C(2) C(1) H(1B) 111.77(3) 1_555 1_555 1_555 yes
C(2) C(1) H(1C) 102.00(3) 1_555 1_555 1_555 yes
H(1A) C(1) H(1B) 110.40(4) 1_555 1_555 1_555 yes
H(1A) C(1) H(1C) 110.06(4) 1_555 1_555 1_555 yes
H(1B) C(1) H(1C) 108.76(4) 1_555 1_555 1_555 yes
O(1) C(2) N(1) 32.838(18) 1_555 1_555 1_555 yes
O(1) C(2) C(1) 92.53(2) 1_555 1_555 1_555 yes
O(1) C(2) C(3) 144.67(3) 1_555 1_555 1_555 yes
O(1) C(2) H(1A) 65.552(13) 1_555 1_555 1_555 yes
O(1) C(2) H(1B) 104.844(17) 1_555 1_555 1_555 yes
O(1) C(2) H(1C) 110.661(17) 1_555 1_555 1_555 yes
N(1) C(2) C(1) 125.37(3) 1_555 1_555 1_555 yes
N(1) C(2) C(3) 111.84(3) 1_555 1_555 1_555 yes
N(1) C(2) H(1A) 98.29(2) 1_555 1_555 1_555 yes
N(1) C(2) H(1B) 133.68(3) 1_555 1_555 1_555 yes
N(1) C(2) H(1C) 138.16(3) 1_555 1_555 1_555 yes
C(1) C(2) C(3) 122.80(3) 1_555 1_555 1_555 yes
C(1) C(2) H(1A) 27.271(18) 1_555 1_555 1_555 yes
C(1) C(2) H(1B) 28.113(18) 1_555 1_555 1_555 yes
C(1) C(2) H(1C) 32.07(2) 1_555 1_555 1_555 yes
C(3) C(2) H(1A) 149.67(3) 1_555 1_555 1_555 yes
C(3) C(2) H(1B) 106.99(2) 1_555 1_555 1_555 yes
C(3) C(2) H(1C) 101.33(2) 1_555 1_555 1_555 yes
H(1A) C(2) H(1B) 48.837(7) 1_555 1_555 1_555 yes
H(1A) C(2) H(1C) 50.379(7) 1_555 1_555 1_555 yes
H(1B) C(2) H(1C) 50.391(7) 1_555 1_555 1_555 yes
N(1) C(3) N(2) 85.72(2) 1_555 1_555 1_555 yes
N(1) C(3) N(3) 121.296(17) 1_555 1_555 1_555 yes
N(1) C(3) C(2) 31.724(17) 1_555 1_555 1_555 yes
N(1) C(3) C(4) 163.26(2) 1_555 1_555 1_555 yes
N(1) C(3) C(5) 156.563(19) 1_555 1_555 1_555 yes
N(1) C(3) H(4) 143.184(15) 1_555 1_555 1_555 yes
N(2) C(3) N(3) 35.846(16) 1_555 1_555 1_555 yes
N(2) C(3) C(2) 117.26(3) 1_555 1_555 1_555 yes
N(2) C(3) C(4) 109.86(3) 1_555 1_555 1_555 yes
N(2) C(3) C(5) 71.76(2) 1_555 1_555 1_555 yes
N(2) C(3) H(4) 130.73(2) 1_555 1_555 1_555 yes
N(3) C(3) C(2) 153.00(3) 1_555 1_555 1_555 yes
N(3) C(3) C(4) 74.02(2) 1_555 1_555 1_555 yes
N(3) C(3) C(5) 35.915(12) 1_555 1_555 1_555 yes
N(3) C(3) H(4) 94.891(15) 1_555 1_555 1_555 yes
C(2) C(3) C(4) 132.81(3) 1_555 1_555 1_555 yes
C(2) C(3) C(5) 170.57(3) 1_555 1_555 1_555 yes
C(2) C(3) H(4) 111.98(2) 1_555 1_555 1_555 yes
C(4) C(3) C(5) 38.105(18) 1_555 1_555 1_555 yes
C(4) C(3) H(4) 20.873(15) 1_555 1_555 1_555 yes
C(5) C(3) H(4) 58.977(12) 1_555 1_555 1_555 yes
N(2) C(4) N(3) 34.877(11) 1_555 1_555 1_555 yes
N(2) C(4) C(3) 34.411(16) 1_555 1_555 1_555 yes
N(2) C(4) C(5) 69.25(2) 1_555 1_555 1_555 yes
N(2) C(4) H(4) 166.03(3) 1_555 1_555 1_555 yes
N(2) C(4) H(5) 92.640(14) 1_555 1_555 1_555 yes
N(3) C(4) C(3) 69.288(19) 1_555 1_555 1_555 yes
N(3) C(4) C(5) 34.375(17) 1_555 1_555 1_555 yes
N(3) C(4) H(4) 159.06(3) 1_555 1_555 1_555 yes
N(3) C(4) H(5) 57.762(11) 1_555 1_555 1_555 yes
C(3) C(4) C(5) 103.66(3) 1_555 1_555 1_555 yes
C(3) C(4) H(4) 131.64(3) 1_555 1_555 1_555 yes
C(3) C(4) H(5) 127.05(2) 1_555 1_555 1_555 yes
C(5) C(4) H(4) 124.70(3) 1_555 1_555 1_555 yes
C(5) C(4) H(5) 23.388(15) 1_555 1_555 1_555 yes
H(4) C(4) H(5) 101.31(2) 1_555 1_555 1_555 yes
N(2) C(5) N(3) 35.818(16) 1_555 1_555 1_555 yes
N(2) C(5) C(3) 35.957(12) 1_555 1_555 1_555 yes
N(2) C(5) C(4) 74.19(2) 1_555 1_555 1_555 yes
N(2) C(5) H(4) 98.019(15) 1_555 1_555 1_555 yes
N(2) C(5) H(5) 160.05(3) 1_555 1_555 1_555 yes
N(3) C(5) C(3) 71.77(2) 1_555 1_555 1_555 yes
N(3) C(5) C(4) 110.01(3) 1_555 1_555 1_555 yes
N(3) C(5) H(4) 133.84(2) 1_555 1_555 1_555 yes
N(3) C(5) H(5) 124.23(3) 1_555 1_555 1_555 yes
C(3) C(5) C(4) 38.233(19) 1_555 1_555 1_555 yes
C(3) C(5) H(4) 62.065(12) 1_555 1_555 1_555 yes
C(3) C(5) H(5) 163.99(3) 1_555 1_555 1_555 yes
C(4) C(5) H(4) 23.833(16) 1_555 1_555 1_555 yes
C(4) C(5) H(5) 125.76(3) 1_555 1_555 1_555 yes
H(4) C(5) H(5) 101.93(2) 1_555 1_555 1_555 yes
N(4) C(6) C(7) 122.77(3) 1_555 1_555 1_555 yes
N(4) C(6) C(8) 92.02(2) 1_555 1_555 1_555 yes
N(4) C(6) C(10) 30.868(19) 1_555 1_555 1_555 yes
N(4) C(6) H(6) 117.85(3) 1_555 1_555 1_555 yes
N(4) C(6) H(7) 147.59(3) 1_555 1_555 1_555 yes
C(7) C(6) C(8) 30.752(18) 1_555 1_555 1_555 yes
C(7) C(6) C(10) 91.90(2) 1_555 1_555 1_555 yes
C(7) C(6) H(6) 119.38(3) 1_555 1_555 1_555 yes
C(7) C(6) H(7) 24.878(16) 1_555 1_555 1_555 yes
C(8) C(6) C(10) 61.157(15) 1_555 1_555 1_555 yes
C(8) C(6) H(6) 150.10(3) 1_555 1_555 1_555 yes
C(8) C(6) H(7) 55.622(12) 1_555 1_555 1_555 yes
C(10) C(6) H(6) 148.70(3) 1_555 1_555 1_555 yes
C(10) C(6) H(7) 116.749(17) 1_555 1_555 1_555 yes
H(6) C(6) H(7) 94.550(19) 1_555 1_555 1_555 yes
C(6) C(7) C(8) 118.58(3) 1_555 1_555 1_555 yes
C(6) C(7) C(9) 88.10(2) 1_555 1_555 1_555 yes
C(6) C(7) H(6) 26.088(15) 1_555 1_555 1_555 yes
C(6) C(7) H(7) 122.29(4) 1_555 1_555 1_555 yes
C(6) C(7) H(8) 142.60(2) 1_555 1_555 1_555 yes
C(8) C(7) C(9) 30.48(2) 1_555 1_555 1_555 yes
C(8) C(7) H(6) 144.65(3) 1_555 1_555 1_555 yes
C(8) C(7) H(7) 119.11(4) 1_555 1_555 1_555 yes
C(8) C(7) H(8) 24.078(18) 1_555 1_555 1_555 yes
C(9) C(7) H(6) 114.178(18) 1_555 1_555 1_555 yes
C(9) C(7) H(7) 149.55(3) 1_555 1_555 1_555 yes
C(9) C(7) H(8) 54.545(13) 1_555 1_555 1_555 yes
H(6) C(7) H(7) 96.24(3) 1_555 1_555 1_555 yes
H(6) C(7) H(8) 168.481(18) 1_555 1_555 1_555 yes
H(7) C(7) H(8) 95.11(3) 1_555 1_555 1_555 yes
C(6) C(8) C(7) 30.67(2) 1_555 1_555 1_555 yes
C(6) C(8) C(9) 88.23(3) 1_555 1_555 1_555 yes
C(6) C(8) C(10) 57.544(15) 1_555 1_555 1_555 yes
C(6) C(8) H(7) 56.822(13) 1_555 1_555 1_555 yes
C(6) C(8) H(8) 154.68(3) 1_555 1_555 1_555 yes
C(6) C(8) H(9) 114.247(18) 1_555 1_555 1_555 yes
C(7) C(8) C(9) 118.90(4) 1_555 1_555 1_555 yes
C(7) C(8) C(10) 88.21(3) 1_555 1_555 1_555 yes
C(7) C(8) H(7) 26.161(17) 1_555 1_555 1_555 yes
C(7) C(8) H(8) 124.11(3) 1_555 1_555 1_555 yes
C(7) C(8) H(9) 144.92(3) 1_555 1_555 1_555 yes
C(9) C(8) C(10) 30.69(2) 1_555 1_555 1_555 yes
C(9) C(8) H(7) 145.02(3) 1_555 1_555 1_555 yes
C(9) C(8) H(8) 116.94(4) 1_555 1_555 1_555 yes
C(9) C(8) H(9) 26.020(19) 1_555 1_555 1_555 yes
C(10) C(8) H(7) 114.34(2) 1_555 1_555 1_555 yes
C(10) C(8) H(8) 147.61(3) 1_555 1_555 1_555 yes
C(10) C(8) H(9) 56.713(12) 1_555 1_555 1_555 yes
H(7) C(8) H(8) 98.03(2) 1_555 1_555 1_555 yes
H(7) C(8) H(9) 171.03(2) 1_555 1_555 1_555 yes
H(8) C(8) H(9) 90.93(2) 1_555 1_555 1_555 yes
C(7) C(9) C(8) 30.62(2) 1_555 1_555 1_555 yes
C(7) C(9) C(10) 88.06(2) 1_555 1_555 1_555 yes
C(7) C(9) H(8) 57.730(14) 1_555 1_555 1_555 yes
C(7) C(9) H(9) 150.22(3) 1_555 1_555 1_555 yes
C(7) C(9) H(10) 113.133(19) 1_555 1_555 1_555 yes
C(8) C(9) C(10) 118.68(3) 1_555 1_555 1_555 yes
C(8) C(9) H(8) 27.13(2) 1_555 1_555 1_555 yes
C(8) C(9) H(9) 119.61(4) 1_555 1_555 1_555 yes
C(8) C(9) H(10) 143.72(3) 1_555 1_555 1_555 yes
C(10) C(9) H(8) 145.78(3) 1_555 1_555 1_555 yes
C(10) C(9) H(9) 121.72(3) 1_555 1_555 1_555 yes
C(10) C(9) H(10) 25.135(15) 1_555 1_555 1_555 yes
H(8) C(9) H(9) 92.49(3) 1_555 1_555 1_555 yes
H(8) C(9) H(10) 170.83(2) 1_555 1_555 1_555 yes
H(9) C(9) H(10) 96.65(2) 1_555 1_555 1_555 yes
N(4) C(10) C(6) 30.917(18) 1_555 1_555 1_555 yes
N(4) C(10) C(8) 92.22(2) 1_555 1_555 1_555 yes
N(4) C(10) C(9) 122.84(3) 1_555 1_555 1_555 yes
N(4) C(10) H(9) 147.94(3) 1_555 1_555 1_555 yes
N(4) C(10) H(10) 115.43(3) 1_555 1_555 1_555 yes
C(6) C(10) C(8) 61.299(15) 1_555 1_555 1_555 yes
C(6) C(10) C(9) 91.93(2) 1_555 1_555 1_555 yes
C(6) C(10) H(9) 117.030(18) 1_555 1_555 1_555 yes
C(6) C(10) H(10) 146.27(3) 1_555 1_555 1_555 yes
C(8) C(10) C(9) 30.630(19) 1_555 1_555 1_555 yes
C(8) C(10) H(9) 55.741(13) 1_555 1_555 1_555 yes
C(8) C(10) H(10) 152.15(3) 1_555 1_555 1_555 yes
C(9) C(10) H(9) 25.111(16) 1_555 1_555 1_555 yes
C(9) C(10) H(10) 121.66(3) 1_555 1_555 1_555 yes
H(9) C(10) H(10) 96.61(2) 1_555 1_555 1_555 yes
CL(1) H(1) O(1) 144.19(2) 1_555 1_555 1_555 yes
CL(1) H(1) N(1) 100.005(10) 1_555 1_555 1_555 yes
O(1) H(1) N(1) 48.29(2) 1_555 1_555 1_555 yes
C(1) H(1A) C(2) 39.27(2) 1_555 1_555 1_555 yes
C(1) H(1A) H(1B) 35.00(2) 1_555 1_555 1_555 yes
C(1) H(1A) H(1C) 35.38(3) 1_555 1_555 1_555 yes
C(2) H(1A) H(1B) 65.226(9) 1_555 1_555 1_555 yes
C(2) H(1A) H(1C) 61.006(10) 1_555 1_555 1_555 yes
H(1B) H(1A) H(1C) 59.90710798813 1_555 1_555 1_555 yes
C(1) H(1B) C(2) 40.12(2) 1_555 1_555 1_555 yes
C(1) H(1B) H(1A) 34.60(2) 1_555 1_555 1_555 yes
C(1) H(1B) H(1C) 35.84(3) 1_555 1_555 1_555 yes
C(2) H(1B) H(1A) 65.937(9) 1_555 1_555 1_555 yes
C(2) H(1B) H(1C) 61.343(10) 1_555 1_555 1_555 yes
H(1A) H(1B) H(1C) 60.211215268583 1_555 1_555 1_555 yes
C(1) H(1C) C(2) 45.93(2) 1_555 1_555 1_555 yes
C(1) H(1C) H(1A) 34.55(2) 1_555 1_555 1_555 yes
C(1) H(1C) H(1B) 35.40(2) 1_555 1_555 1_555 yes
C(2) H(1C) H(1A) 68.615(10) 1_555 1_555 1_555 yes
C(2) H(1C) H(1B) 68.267(10) 1_555 1_555 1_555 yes
H(1A) H(1C) H(1B) 59.881678844392 1_555 1_555 1_555 yes
C(3) H(4) C(4) 27.49(2) 1_555 1_555 1_555 yes
C(3) H(4) C(5) 58.958(11) 1_555 1_555 1_555 yes
C(4) H(4) C(5) 31.47(2) 1_555 1_555 1_555 yes
N(3) H(5) C(4) 62.130(11) 1_555 1_555 1_555 yes
N(3) H(5) C(5) 31.278(18) 1_555 1_555 1_555 yes
N(3) H(5) H(8) 87.792(9) 1_555 1_555 1_554 yes
C(4) H(5) C(5) 30.852(19) 1_555 1_555 1_555 yes
C(4) H(5) H(8) 86.947(11) 1_555 1_555 1_554 yes
C(5) H(5) H(8) 87.00(2) 1_555 1_555 1_554 yes
N(4) H(6) C(6) 34.84(2) 1_555 1_555 1_555 yes
N(4) H(6) C(7) 69.365(13) 1_555 1_555 1_555 yes
C(6) H(6) C(7) 34.53(2) 1_555 1_555 1_555 yes
C(6) H(7) C(7) 32.84(2) 1_555 1_555 1_555 yes
C(6) H(7) C(8) 67.556(14) 1_555 1_555 1_555 yes
C(7) H(7) C(8) 34.73(3) 1_555 1_555 1_555 yes
C(7) H(8) C(8) 31.81(2) 1_555 1_555 1_555 yes
C(7) H(8) C(9) 67.724(13) 1_555 1_555 1_555 yes
C(7) H(8) H(5) 139.495(9) 1_555 1_555 1_556 yes
C(8) H(8) C(9) 35.93(2) 1_555 1_555 1_555 yes
C(8) H(8) H(5) 169.66(2) 1_555 1_555 1_556 yes
C(9) H(8) H(5) 151.385(10) 1_555 1_555 1_556 yes
C(8) H(9) C(9) 34.37(2) 1_555 1_555 1_555 yes
C(8) H(9) C(10) 67.546(14) 1_555 1_555 1_555 yes
C(9) H(9) C(10) 33.17(2) 1_555 1_555 1_555 yes
N(4) H(10) C(9) 69.379(14) 1_555 1_555 1_555 yes
N(4) H(10) C(10) 36.20(2) 1_555 1_555 1_555 yes
C(9) H(10) C(10) 33.21(2) 1_555 1_555 1_555 yes

loop_
_geom_bond_atom_site_label_1
_geom_bond_atom_site_label_2
_geom_bond_distance
_geom_bond_site_symmetry_1
_geom_bond_site_symmetry_2
_geom_bond_publ_flag
CU(1) CL(1) 2.3289(11) 1_555 1_555 yes
CU(1) N(1) 2.0342(3) 1_555 1_555 yes
CU(1) N(2) 2.0177(3) 1_555 1_555 yes
CU(1) N(3) 1.9651(3) 1_555 2_755 yes
CU(1) N(4) 2.2265(3) 1_555 1_555 yes
CL(1) H(1) 2.12012(8) 1_555 1_555 yes
O(1) N(1) 1.3814(5) 1_555 1_555 yes
O(1) C(2) 2.2767(5) 1_555 1_555 yes
O(1) H(1) 0.9980(4) 1_555 1_555 yes
N(1) C(2) 1.2930(5) 1_555 1_555 yes
N(1) C(3) 2.2826(5) 1_555 1_555 yes
N(2) N(3) 1.3501(4) 1_555 1_555 yes
N(2) C(3) 1.3543(4) 1_555 1_555 yes
N(2) C(4) 2.2538(4) 1_555 1_555 yes
N(2) C(5) 2.1905(4) 1_555 1_555 yes
N(3) C(3) 2.1904(4) 1_555 1_555 yes
N(3) C(4) 2.2512(4) 1_555 1_555 yes
N(3) C(5) 1.3527(4) 1_555 1_555 yes
N(4) C(6) 1.3443(4) 1_555 1_555 yes
N(4) C(10) 1.3424(5) 1_555 1_555 yes
C(1) C(2) 1.4918(5) 1_555 1_555 yes
C(1) H(1A) 1.0800(4) 1_555 1_555 yes
C(1) H(1B) 1.0909(4) 1_555 1_555 yes
C(1) H(1C) 1.1026(5) 1_555 1_555 yes
C(2) C(3) 1.4606(5) 1_555 1_555 yes
C(3) C(4) 1.3992(5) 1_555 1_555 yes
C(3) C(5) 2.1970(5) 1_555 1_555 yes
C(4) C(5) 1.3953(5) 1_555 1_555 yes
C(4) H(4) 1.0800(3) 1_555 1_555 yes
C(5) H(5) 1.0800(3) 1_555 1_555 yes
C(6) C(7) 1.3921(5) 1_555 1_555 yes
C(6) C(8) 2.3967(5) 1_555 1_555 yes
C(6) C(10) 2.3056(4) 1_555 1_555 yes
C(6) H(6) 1.0800(3) 1_555 1_555 yes
C(7) C(8) 1.3955(6) 1_555 1_555 yes
C(7) C(9) 2.3988(5) 1_555 1_555 yes
C(7) H(7) 1.0800(3) 1_555 1_555 yes
C(8) C(9) 1.3899(5) 1_555 1_555 yes
C(8) C(10) 2.3934(5) 1_555 1_555 yes
C(8) H(8) 1.0800(4) 1_555 1_555 yes
C(9) C(10) 1.3925(5) 1_555 1_555 yes
C(9) H(9) 1.0800(4) 1_555 1_555 yes
C(10) H(10) 1.0800(3) 1_555 1_555 yes

loop_
_atom_site_anharm_gc_c_label
_atom_site_anharm_gc_c_111
_atom_site_anharm_gc_c_222
_atom_site_anharm_gc_c_333
_atom_site_anharm_gc_c_112
_atom_site_anharm_gc_c_122
_atom_site_anharm_gc_c_113
_atom_site_anharm_gc_c_133
_atom_site_anharm_gc_c_223
_atom_site_anharm_gc_c_233
_atom_site_anharm_gc_c_123
Cu(1) 0 0 0 0 0 0 0 0 0 0
Cl(1) 0 0 -0.000421 0 0 -0.000162 -0.000182 0 0 0

loop_
_atom_site_anharm_gc_d_label
_atom_site_anharm_gc_d_1111
_atom_site_anharm_gc_d_2222
_atom_site_anharm_gc_d_3333
_atom_site_anharm_gc_d_1112
_atom_site_anharm_gc_d_1222
_atom_site_anharm_gc_d_1113
_atom_site_anharm_gc_d_1333
_atom_site_anharm_gc_d_2223
_atom_site_anharm_gc_d_2333
_atom_site_anharm_gc_d_1122
_atom_site_anharm_gc_d_1133
_atom_site_anharm_gc_d_2233
_atom_site_anharm_gc_d_1123
_atom_site_anharm_gc_d_1223
_atom_site_anharm_gc_d_1233
Cu(1) 0.000056 0.000041 0 0 0 0 0 0 0 0 0 0 0 0 0
Cl(1) 0.000185 0.000371 0.000168 -0.000068 -0.000134 0 0 0 0 0.000100 0 0 0 0 0
